data_4326099
loop_
_publ_author_name
'Javier Cepeda'
'Rolindes Balda'
'Garikoitz Beobide'
'Oscar Castillo'
'Joaqu\'in Fern\'andez'
'Antonio Luque'
'Sonia P\'erez-Y\'a\~nez'
'Pascual Rom\'an'
'Daniel Vallejo-S\'anchez'

_publ_contact_author
;
 Oscar Castillo. Departamento de Quimica Inorganica. 
Facultad de Ciencia y Tecnologia
Universidad del Pais Vasco,  Apdo. 644, 
E-48080 Bilbao, Spain
;
_publ_contact_author_email oscar.castillo@ehu.es
_publ_contact_author_fax '+34-946 013 500'
_publ_contact_author_phone '+34-946 015 991'
_publ_section_title
;
 Lanthanide(III)/Pyrimidine-4,6-dicarboxylate/Oxalate Extended Frameworks:
 A Detailed Study Based on the Lanthanide Contraction and Temperature
 Effects
;
_journal_name_full 'Inorganic Chemistry'
_journal_page_first 8437
_journal_page_last 8451
_journal_paper_doi 10.1021/ic201013v
_journal_volume 50
_journal_year 2011
_chemical_compound_source 'synthesis as described'
_chemical_formula_moiety 'C7 H6 La N2 O8, H2 O'
_chemical_formula_structural 'C7 H6 La N2 O8, H2 O'
_chemical_formula_sum 'C7 H8 La N2 O9'
_chemical_formula_weight 403.05
_chemical_name_systematic
;
poly-{[(mu-oxalato)bis(mu3-pyrimidine-4,6-dicarboxylato)-k2N,O:k2N',O':kO'')-
tetraacuadilanthanum(III)]dihydrate}
;
_space_group_IT_number 14
_symmetry_cell_setting monoclinic
_symmetry_Int_Tables_number 14
_symmetry_space_group_name_Hall '-P 2yn'
_symmetry_space_group_name_H-M 'P 1 21/n 1'
_atom_sites_solution_hydrogens geom
_atom_sites_solution_primary direct
_atom_sites_solution_secondary difmap
_audit_creation_method SHELXL97
_cell_angle_alpha 90.00
_cell_angle_beta 100.154(2)
_cell_angle_gamma 90.00
_cell_formula_units_Z 4
_cell_length_a 6.9220(11)
_cell_length_b 16.9702(2)
_cell_length_c 9.8262(2)
_cell_measurement_reflns_used 13774
_cell_measurement_temperature 100(2)
_cell_measurement_theta_max 30.06
_cell_measurement_theta_min 3.19
_cell_volume 1136.18(18)
_computing_cell_refinement 'CrysAlis CCD (Oxford Diffraction, 2003)'
_computing_data_collection 'CrysAlis CCD (Oxford Diffraction, 2003)'
_computing_data_reduction 'CrysAlis RED (Oxford Diffraction, 2003)'
_computing_molecular_graphics 'Ortep-3 (Farrugia, 1997)'
_computing_publication_material 'WinGX (Farrugia, 1999)'
_computing_structure_refinement 'SHELXL-97 (Sheldrick, 1997)'
_computing_structure_solution 'Sir92 (Altomare et al., 1993)'
_diffrn_ambient_temperature 100(2)
_diffrn_measured_fraction_theta_full 0.999
_diffrn_measured_fraction_theta_max 0.999
_diffrn_measurement_device_type Xcalibur
_diffrn_measurement_method \w
_diffrn_radiation_monochromator graphite
_diffrn_radiation_source 'fine-focus sealed tube'
_diffrn_radiation_type MoK\a
_diffrn_radiation_wavelength 0.71073
_diffrn_reflns_av_R_equivalents 0.0322
_diffrn_reflns_av_sigmaI/netI 0.0311
_diffrn_reflns_limit_h_max 9
_diffrn_reflns_limit_h_min -9
_diffrn_reflns_limit_k_max 23
_diffrn_reflns_limit_k_min -23
_diffrn_reflns_limit_l_max 13
_diffrn_reflns_limit_l_min -12
_diffrn_reflns_number 13774
_diffrn_reflns_theta_full 30.06
_diffrn_reflns_theta_max 30.06
_diffrn_reflns_theta_min 3.19
_diffrn_standards_decay_% 0
_diffrn_standards_interval_count 0
_diffrn_standards_interval_time 0
_diffrn_standards_number 0
_exptl_absorpt_coefficient_mu 3.808
_exptl_absorpt_correction_T_max 0.825
_exptl_absorpt_correction_T_min 0.639
_exptl_absorpt_correction_type numerical
_exptl_absorpt_process_details
;
CrysAlis RED, Oxford Diffraction Ltd.,
Version 1.170.32 (release 06.06.2003 CrysAlis170 VC++)
(compiled Jun  6 2003,13:53:32)
Analytical numeric absorption correction using a multifaceted crystal
model based on expressions derived by R.C. Clark & J.S. Reid.
;
_exptl_crystal_colour colourless
_exptl_crystal_density_diffrn 2.357
_exptl_crystal_density_meas 2.36(1)
_exptl_crystal_density_method flotation
_exptl_crystal_description 'rectangular prisma'
_exptl_crystal_F_000 772
_exptl_crystal_size_max 0.22
_exptl_crystal_size_mid 0.10
_exptl_crystal_size_min 0.05
_refine_diff_density_max 1.255
_refine_diff_density_min -0.547
_refine_diff_density_rms 0.143
_refine_ls_extinction_method none
_refine_ls_goodness_of_fit_ref 0.961
_refine_ls_hydrogen_treatment constr
_refine_ls_matrix_type full
_refine_ls_number_parameters 172
_refine_ls_number_reflns 3332
_refine_ls_number_restraints 0
_refine_ls_restrained_S_all 0.961
_refine_ls_R_factor_all 0.0251
_refine_ls_R_factor_gt 0.0202
_refine_ls_shift/su_max 0.000
_refine_ls_shift/su_mean 0.000
_refine_ls_structure_factor_coef Fsqd
_refine_ls_weighting_details 'calc w=1/[\s^2^(Fo^2^)+(0.0262P)^2^+0.0000P] where P=(Fo^2^+2Fc^2^)/3'
_refine_ls_weighting_scheme calc
_refine_ls_wR_factor_gt 0.0463
_refine_ls_wR_factor_ref 0.0470
_reflns_number_gt 2859
_reflns_number_total 3332
_reflns_threshold_expression >2sigma(I)
_cod_data_source_file ic201013v_si_002_19.cif
_cod_data_source_block 5-Ln
_cod_original_sg_symbol_H-M 'P 21/n'
_cod_database_code 4326099

loop_
_symmetry_equiv_pos_as_xyz
'x, y, z'
'-x+1/2, y+1/2, -z+1/2'
'-x, -y, -z'
'x-1/2, -y-1/2, z-1/2'

loop_
_atom_site_label
_atom_site_type_symbol
_atom_site_fract_x
_atom_site_fract_y
_atom_site_fract_z
_atom_site_U_iso_or_equiv
_atom_site_adp_type
_atom_site_occupancy
_atom_site_symmetry_multiplicity
_atom_site_calc_flag
_atom_site_refinement_flags
La1 La 0.735219(18) 0.143556(7) 0.173343(12) 0.00555(4) Uani 1 1 d .
N11 N 0.5714(3) 0.15706(11) 0.41223(19) 0.0079(4) Uani 1 1 d .
C12 C 0.4781(3) 0.21941(13) 0.4525(2) 0.0096(4) Uani 1 1 d .
H12 H 0.4276 0.2557 0.3845 0.012 Uiso 1 1 calc R
N13 N 0.4503(3) 0.23473(11) 0.58111(19) 0.0088(4) Uani 1 1 d .
C14 C 0.5267(3) 0.18234(13) 0.6788(2) 0.0079(4) Uani 1 1 d .
C15 C 0.6173(3) 0.11370(13) 0.6466(2) 0.0090(4) Uani 1 1 d .
H15 H 0.6641 0.0766 0.7141 0.011 Uiso 1 1 calc R
C16 C 0.6352(3) 0.10273(13) 0.5105(2) 0.0076(4) Uani 1 1 d .
C17 C 0.7326(3) 0.02992(13) 0.4630(2) 0.0091(4) Uani 1 1 d .
O171 O 0.7775(2) 0.03526(10) 0.34310(15) 0.0111(3) Uani 1 1 d .
O172 O 0.7566(2) -0.02749(9) 0.54043(16) 0.0122(3) Uani 1 1 d .
C18 C 0.5166(3) 0.20294(13) 0.8275(2) 0.0086(4) Uani 1 1 d .
O181 O 0.4027(2) 0.25753(9) 0.84885(16) 0.0101(3) Uani 1 1 d .
O182 O 0.6270(2) 0.16429(9) 0.91757(16) 0.0104(3) Uani 1 1 d .
O21 O 0.4137(2) 0.07335(10) 0.09996(16) 0.0111(3) Uani 1 1 d .
C22 C 0.4013(3) 0.01589(13) 0.0172(2) 0.0082(4) Uani 1 1 d .
O23 O 0.2472(2) -0.01715(9) -0.03874(16) 0.0097(3) Uani 1 1 d .
O1W O 0.4999(3) 0.25953(9) 0.13810(16) 0.0113(3) Uani 1 1 d .
O2W O 1.0935(2) 0.10620(10) 0.22138(17) 0.0131(3) Uani 1 1 d .
O3W O 0.5876(3) 0.39838(11) 0.25750(18) 0.0222(4) Uani 1 1 d .
H11W H 0.5384 0.3048 0.1720 0.033 Uiso 1 1 d .
H12W H 0.5110 0.2641 0.0485 0.033 Uiso 1 1 d .
H21W H 1.1862 0.0975 0.1759 0.033 Uiso 1 1 d .
H22W H 1.1312 0.0827 0.2983 0.033 Uiso 1 1 d .
H31W H 0.6248 0.4378 0.2120 0.033 Uiso 1 1 d .
H32W H 0.6184 0.4263 0.3352 0.033 Uiso 1 1 d .

loop_
_atom_site_aniso_label
_atom_site_aniso_U_11
_atom_site_aniso_U_22
_atom_site_aniso_U_33
_atom_site_aniso_U_23
_atom_site_aniso_U_13
_atom_site_aniso_U_12
La1 0.00602(6) 0.00584(6) 0.00458(6) -0.00016(4) 0.00033(4) -0.00001(5)
N11 0.0079(9) 0.0088(9) 0.0070(9) 0.0004(6) 0.0009(7) -0.0007(7)
C12 0.0096(11) 0.0107(10) 0.0081(10) 0.0015(8) 0.0005(8) 0.0016(9)
N13 0.0085(9) 0.0109(9) 0.0068(9) 0.0003(6) 0.0010(7) -0.0002(7)
C14 0.0071(10) 0.0089(10) 0.0073(10) -0.0001(7) 0.0004(8) -0.0006(8)
C15 0.0091(10) 0.0085(10) 0.0091(10) 0.0019(8) 0.0007(8) 0.0010(9)
C16 0.0063(10) 0.0082(10) 0.0081(10) 0.0000(7) 0.0005(8) -0.0016(8)
C17 0.0080(10) 0.0090(10) 0.0100(11) -0.0014(8) 0.0003(8) -0.0017(8)
O171 0.0153(8) 0.0119(8) 0.0071(8) 0.0016(6) 0.0043(6) 0.0033(7)
O172 0.0166(9) 0.0094(8) 0.0104(8) 0.0024(6) 0.0016(6) 0.0007(7)
C18 0.0086(10) 0.0083(10) 0.0090(10) 0.0006(8) 0.0020(8) -0.0045(8)
O181 0.0134(8) 0.0099(8) 0.0072(8) 0.0009(6) 0.0027(6) 0.0033(6)
O182 0.0119(8) 0.0120(8) 0.0068(8) 0.0006(6) 0.0003(6) 0.0017(6)
O21 0.0108(8) 0.0107(8) 0.0119(8) -0.0054(6) 0.0026(6) -0.0022(7)
C22 0.0104(10) 0.0073(10) 0.0069(10) 0.0018(7) 0.0013(8) 0.0010(8)
O23 0.0074(8) 0.0105(8) 0.0103(8) -0.0025(6) -0.0006(6) -0.0006(6)
O1W 0.0167(9) 0.0092(8) 0.0079(8) -0.0004(6) 0.0020(6) 0.0016(7)
O2W 0.0088(8) 0.0193(9) 0.0116(8) 0.0032(6) 0.0032(6) 0.0037(7)
O3W 0.0371(12) 0.0119(9) 0.0168(9) -0.0019(7) 0.0028(8) -0.0113(8)

loop_
_atom_type_symbol
_atom_type_description
_atom_type_scat_dispersion_real
_atom_type_scat_dispersion_imag
_atom_type_scat_source
C C 0.0033 0.0016 'International Tables Vol C Tables 4.2.6.8 and 6.1.1.4'
H H 0.0000 0.0000 'International Tables Vol C Tables 4.2.6.8 and 6.1.1.4'
N N 0.0061 0.0033 'International Tables Vol C Tables 4.2.6.8 and 6.1.1.4'
O O 0.0106 0.0060 'International Tables Vol C Tables 4.2.6.8 and 6.1.1.4'
La La -0.2871 2.4523 'International Tables Vol C Tables 4.2.6.8 and 6.1.1.4'

loop_
_geom_angle_atom_site_label_1
_geom_angle_atom_site_label_2
_geom_angle_atom_site_label_3
_geom_angle
_geom_angle_site_symmetry_1
_geom_angle_site_symmetry_3
O171 La1 O21 80.46(5) . .
O171 La1 O182 139.37(5) . 1_554
O21 La1 O182 71.78(5) . 1_554
O171 La1 O2W 71.96(5) . .
O21 La1 O2W 136.52(6) . .
O182 La1 O2W 109.37(5) 1_554 .
O171 La1 O23 73.21(5) . 3_655
O21 La1 O23 64.58(5) . 3_655
O182 La1 O23 68.32(5) 1_554 3_655
O2W La1 O23 75.46(5) . 3_655
O171 La1 O181 92.74(5) . 4_665
O21 La1 O181 141.61(5) . 4_665
O182 La1 O181 127.32(5) 1_554 4_665
O2W La1 O181 73.90(5) . 4_665
O23 La1 O181 148.98(5) 3_655 4_665
O171 La1 O1W 131.85(5) . .
O21 La1 O1W 79.30(5) . .
O182 La1 O1W 71.62(5) 1_554 .
O2W La1 O1W 143.72(6) . .
O23 La1 O1W 132.34(5) 3_655 .
O181 La1 O1W 77.58(5) 4_665 .
O171 La1 N13 139.96(6) . 4_665
O21 La1 N13 138.90(5) . 4_665
O182 La1 N13 69.76(5) 1_554 4_665
O2W La1 N13 71.55(6) . 4_665
O23 La1 N13 112.32(5) 3_655 4_665
O181 La1 N13 61.61(5) 4_665 4_665
O1W La1 N13 75.40(6) . 4_665
O171 La1 N11 60.61(5) . .
O21 La1 N11 79.04(5) . .
O182 La1 N11 137.29(5) 1_554 .
O2W La1 N11 113.27(5) . .
O23 La1 N11 124.93(5) 3_655 .
O181 La1 N11 65.06(5) 4_665 .
O1W La1 N11 72.85(5) . .
N13 La1 N11 122.13(5) 4_665 .
C12 N11 C16 116.27(19) . .
C12 N11 La1 127.15(14) . .
C16 N11 La1 114.52(14) . .
N11 C12 N13 126.3(2) . .
N11 C12 H12 116.8 . .
N13 C12 H12 116.8 . .
C12 N13 C14 116.21(19) . .
C12 N13 La1 128.70(14) . 4_566
C14 N13 La1 114.99(14) . 4_566
N13 C14 C15 121.9(2) . .
N13 C14 C18 117.11(19) . .
C15 C14 C18 120.92(19) . .
C16 C15 C14 117.2(2) . .
C16 C15 H15 121.4 . .
C14 C15 H15 121.4 . .
N11 C16 C15 121.8(2) . .
N11 C16 C17 116.22(19) . .
C15 C16 C17 121.9(2) . .
O172 C17 O171 126.9(2) . .
O172 C17 C16 118.2(2) . .
O171 C17 C16 114.84(19) . .
C17 O171 La1 131.29(14) . .
O182 C18 O181 126.3(2) . .
O182 C18 C14 115.82(19) . .
O181 C18 C14 117.89(19) . .
C18 O181 La1 126.78(13) . 4_566
C18 O182 La1 144.93(15) . 1_556
C22 O21 La1 120.45(14) . .
O23 C22 O21 126.0(2) . .
O23 C22 C22 117.6(2) . 3_655
O21 C22 C22 116.3(2) . 3_655
C22 O23 La1 119.73(13) . 3_655
La1 O1W H11W 119.4 . .
La1 O1W H12W 92.1 . .
H11W O1W H12W 103.2 . .
La1 O2W H21W 138.4 . .
La1 O2W H22W 114.8 . .
H21W O2W H22W 104.0 . .
H31W O3W H32W 89.1 . .

loop_
_geom_bond_atom_site_label_1
_geom_bond_atom_site_label_2
_geom_bond_distance
_geom_bond_site_symmetry_2
La1 O171 2.4644(16) .
La1 O21 2.5151(16) .
La1 O182 2.5175(16) 1_554
La1 O2W 2.5222(17) .
La1 O23 2.5342(15) 3_655
La1 O181 2.5359(16) 4_665
La1 O1W 2.5391(16) .
La1 N13 2.7892(19) 4_665
La1 N11 2.7904(18) .
N11 C12 1.336(3) .
N11 C16 1.352(3) .
C12 N13 1.337(3) .
C12 H12 0.9300 .
N13 C14 1.347(3) .
N13 La1 2.7892(19) 4_566
C14 C15 1.386(3) .
C14 C18 1.515(3) .
C15 C16 1.378(3) .
C15 H15 0.9300 .
C16 C17 1.520(3) .
C17 O172 1.229(3) .
C17 O171 1.274(3) .
C18 O182 1.249(3) .
C18 O181 1.258(3) .
O181 La1 2.5359(16) 4_566
O182 La1 2.5175(16) 1_556
O21 C22 1.263(3) .
C22 O23 1.244(3) .
C22 C22 1.560(4) 3_655
O23 La1 2.5342(15) 3_655
O1W H11W 0.8599 .
O1W H12W 0.9010 .
O2W H21W 0.8568 .
O2W H22W 0.8532 .
O3W H31W 0.8678 .
O3W H32W 0.8916 .

loop_
_geom_hbond_atom_site_label_D
_geom_hbond_atom_site_label_H
_geom_hbond_atom_site_label_A
_geom_hbond_distance_DH
_geom_hbond_distance_HA
_geom_hbond_distance_DA
_geom_hbond_angle_DHA
_geom_hbond_site_symmetry_A
O1W H11W O3W 0.86 1.80 2.654(2) 171.1 .
O1W H12W O181 0.90 1.98 2.803(2) 152.0 1_554
O2W H21W O21 0.86 1.90 2.753(2) 171.7 1_655
O2W H22W O172 0.85 1.89 2.736(2) 172.8 3_756
O3W H31W O171 0.87 1.90 2.751(2) 165.7 2_655
O3W H32W O23 0.89 2.08 2.918(2) 156.5 4_666
